data_4068476
loop_
_publ_author_name
'Tsurugi, Hayato'
'Ohnishi, Ryuji'
'Kaneko, Hiroshi'
'Panda, Tarun K.'
'Mashima, Kazushi'

_publ_section_title
;
 Controlled Benzylation of \a-Diimine Ligands Bound to Zirconium and
 Hafnium: An Alternative Method for Preparing Mono- and
 Bis(amido)M(CH2Ph)n(n= 2, 3) Complexes as Catalyst Precursors for
 Isospecific Polymerization of \a-Olefins
;
_journal_issue 3
_journal_name_full Organometallics
_journal_page_first 680
_journal_paper_doi 10.1021/om800880n
_journal_volume 28
_journal_year 2009
_chemical_formula_sum 'C58 H72 N2 Zr'
_chemical_formula_weight 888.40
_chemical_properties_physical air-unstable
_space_group_IT_number 14
_symmetry_cell_setting monoclinic
_symmetry_Int_Tables_number 14
_symmetry_space_group_name_Hall '-P 2yn'
_symmetry_space_group_name_H-M 'P 1 21/n 1'
_atom_sites_solution_hydrogens geom
_atom_sites_solution_primary direct
_atom_sites_solution_secondary difmap
_audit_creation_date 2006-09-09T08:49:18
_audit_creation_method 'from SHELXL97 CIF and IUCr SHELXL97-template'
_audit_update_record
;
2006-09-12T15:02

2006-09-15T14:45 # Formatted by publCIF
;
_cell_angle_alpha 90.00
_cell_angle_beta 97.429(2)
_cell_angle_gamma 90.00
_cell_formula_units_Z 4
_cell_length_a 12.7079(8)
_cell_length_b 17.9374(12)
_cell_length_c 22.2068(14)
_cell_measurement_reflns_used 48841
_cell_measurement_temperature 120(1)
_cell_measurement_theta_max 30.45
_cell_measurement_theta_min 3.0
_cell_volume 5019.5(6)
_computing_cell_refinement 'RAPID-AUTO (Rigaku, 1998)'
_computing_data_collection 'RAPID-AUTO (Rigaku, 1998)'
_computing_data_reduction ' teXan (Rigaku/MSC, 2004) '
_computing_molecular_graphics 'Ortep-3 (Farrugia, 1997)'
_computing_publication_material ' SHELXL-97 (Sheldrick, 1997) and modified '
_computing_structure_refinement 'SHELXL97 (Sheldrick, 1997)'
_computing_structure_solution ' SIR2004 (Maria et al., 2005) '
_diffrn_ambient_temperature 120(1)
_diffrn_detector_area_resol_mean 10.00
_diffrn_measured_fraction_theta_full 0.993
_diffrn_measured_fraction_theta_max 0.993
_diffrn_measurement_device_details
;
RAPID: Eulerian 3-circle
;
_diffrn_measurement_device_type 'Rigaku RAXIS-RAPID Imaging Plate'
_diffrn_measurement_method \w
_diffrn_radiation_collimation ' 0.8 mm double pinhole '
_diffrn_radiation_detector 'imaging plate'
_diffrn_radiation_monochromator graphite
_diffrn_radiation_source 'normal-focus sealed tube'
_diffrn_radiation_type MoK\a
_diffrn_radiation_wavelength 0.71075
_diffrn_reflns_av_R_equivalents 0.2282
_diffrn_reflns_av_sigmaI/netI 0.2137
_diffrn_reflns_limit_h_max 18
_diffrn_reflns_limit_h_min -18
_diffrn_reflns_limit_k_max 25
_diffrn_reflns_limit_k_min -25
_diffrn_reflns_limit_l_max 31
_diffrn_reflns_limit_l_min -31
_diffrn_reflns_number 143982
_diffrn_reflns_reduction_process 'Lp corrections applied'
_diffrn_reflns_theta_full 30.51
_diffrn_reflns_theta_max 30.51
_diffrn_reflns_theta_min 3.00
_diffrn_source_current 40
_diffrn_source_power 50
_exptl_absorpt_coefficient_mu 0.257
_exptl_absorpt_correction_T_max 0.950
_exptl_absorpt_correction_T_min 0.338
_exptl_absorpt_correction_type multi-scan
_exptl_absorpt_process_details
; 
Higashi, H. (1995), ABSCOR: Program for Absorption 
Correction, Rigaku Corporation, Tokyo, Japan.
;
_exptl_crystal_colour yellow
_exptl_crystal_density_diffrn 1.176
_exptl_crystal_density_method 'not measured'
_exptl_crystal_description ' platelet '
_exptl_crystal_F_000 1896
_exptl_crystal_preparation 'mounted on the CryoLoop with mineral oil and placed in N2 stream at 120(1) K'
_exptl_crystal_recrystallization_method 'Crystallized from a solution of hexane at ambient temperature under Ar'
_exptl_crystal_size_max 0.60
_exptl_crystal_size_mid 0.25
_exptl_crystal_size_min 0.20
_refine_diff_density_max 0.786
_refine_diff_density_min -1.515
_refine_diff_density_rms 0.084
_refine_ls_extinction_coef 0.0111(8)
_refine_ls_extinction_expression Fc^*^=kFc[1+0.001xFc^2^\l^3^/sin(2\q)]^-1/4^
_refine_ls_extinction_method SHELXL
_refine_ls_goodness_of_fit_ref 0.871
_refine_ls_hydrogen_treatment constr
_refine_ls_matrix_type full
_refine_ls_number_parameters 551
_refine_ls_number_reflns 15226
_refine_ls_number_restraints 0
_refine_ls_restrained_S_all 0.871
_refine_ls_R_factor_all 0.1149
_refine_ls_R_factor_gt 0.0611
_refine_ls_shift/su_max 0.001
_refine_ls_shift/su_mean 0.000
_refine_ls_structure_factor_coef Fsqd
_refine_ls_weighting_details 'calc w=1/[\s^2^(Fo^2^)+(0.0548P)^2^+0.0000P] where P=(Fo^2^+2Fc^2^)/3'
_refine_ls_weighting_scheme calc
_refine_ls_wR_factor_gt 0.1351
_refine_ls_wR_factor_ref 0.1453
_reflns_number_gt 7568
_reflns_number_total 15226
_reflns_threshold_expression >2sigma(I)
_cod_data_source_file om800880n_si_001.cif
_cod_data_source_block global
_cod_original_sg_symbol_Hall ' -P 2yn '
_cod_original_sg_symbol_H-M ' P21/n '
_cod_database_code 4068476

loop_
_symmetry_equiv_pos_as_xyz
'x, y, z'
'-x+1/2, y+1/2, -z+1/2'
'-x, -y, -z'
'x-1/2, -y-1/2, z-1/2'

loop_
_atom_site_label
_atom_site_type_symbol
_atom_site_fract_x
_atom_site_fract_y
_atom_site_fract_z
_atom_site_U_iso_or_equiv
_atom_site_adp_type
_atom_site_occupancy
_atom_site_symmetry_multiplicity
_atom_site_calc_flag
_atom_site_refinement_flags
Zr1 Zr 0.41135(2) 0.099028(13) 0.269152(11) 0.02864(9) Uani 1 1 d .
N1 N 0.27740(18) 0.09514(11) 0.31102(9) 0.0300(5) Uani 1 1 d .
N2 N 0.47506(18) 0.17096(11) 0.33493(9) 0.0288(5) Uani 1 1 d .
C1 C 0.3127(2) 0.12232(15) 0.37420(12) 0.0360(7) Uani 1 1 d .
H1 H 0.2488 0.1422 0.3909 0.043 Uiso 1 1 calc R
C2 C 0.3930(2) 0.18501(15) 0.37572(13) 0.0369(7) Uani 1 1 d .
H2 H 0.4299 0.1891 0.4182 0.044 Uiso 1 1 calc R
C3 C 0.3592(3) 0.05683(16) 0.41665(12) 0.0407(7) Uani 1 1 d .
H3A H 0.3066 0.0159 0.4152 0.049 Uiso 1 1 calc R
H3B H 0.4240 0.0371 0.4020 0.049 Uiso 1 1 calc R
C4 C 0.3854(3) 0.08370(15) 0.48082(13) 0.0388(7) Uani 1 1 d .
C5 C 0.3034(3) 0.10342(18) 0.51399(14) 0.0499(8) Uani 1 1 d .
H5 H 0.2317 0.0945 0.4977 0.060 Uiso 1 1 calc R
C6 C 0.3268(3) 0.1361(2) 0.57077(14) 0.0548(9) Uani 1 1 d .
H6 H 0.2709 0.1494 0.5932 0.066 Uiso 1 1 calc R
C7 C 0.4306(3) 0.14923(18) 0.59486(15) 0.0520(9) Uani 1 1 d .
H7 H 0.4457 0.1727 0.6334 0.062 Uiso 1 1 calc R
C8 C 0.5126(3) 0.12846(16) 0.56337(14) 0.0454(8) Uani 1 1 d .
H8 H 0.5844 0.1359 0.5803 0.054 Uiso 1 1 calc R
C9 C 0.4878(3) 0.09646(16) 0.50648(13) 0.0421(7) Uani 1 1 d .
H9 H 0.5441 0.0828 0.4844 0.050 Uiso 1 1 calc R
C10 C 0.3349(3) 0.26163(16) 0.35893(13) 0.0425(7) Uani 1 1 d .
H10A H 0.3886 0.3013 0.3569 0.051 Uiso 1 1 calc R
H10B H 0.2926 0.2575 0.3184 0.051 Uiso 1 1 calc R
C11 C 0.2633(2) 0.28271(15) 0.40500(12) 0.0362(7) Uani 1 1 d .
C12 C 0.1562(3) 0.27153(16) 0.39399(16) 0.0484(8) Uani 1 1 d .
H12 H 0.1263 0.2537 0.3553 0.058 Uiso 1 1 calc R
C13 C 0.0909(3) 0.28525(18) 0.43696(15) 0.0543(9) Uani 1 1 d .
H13 H 0.0168 0.2767 0.4278 0.065 Uiso 1 1 calc R
C14 C 0.1319(3) 0.31143(19) 0.49337(15) 0.0551(9) Uani 1 1 d .
H14 H 0.0862 0.3189 0.5235 0.066 Uiso 1 1 calc R
C15 C 0.2393(3) 0.32695(19) 0.50679(15) 0.0514(8) Uani 1 1 d .
H15 H 0.2680 0.3465 0.5452 0.062 Uiso 1 1 calc R
C16 C 0.3047(3) 0.31249(17) 0.46094(16) 0.0523(8) Uani 1 1 d .
H16 H 0.3784 0.3234 0.4686 0.063 Uiso 1 1 calc R
C17 C 0.1714(2) 0.07216(13) 0.29713(12) 0.0304(6) Uani 1 1 d .
C18 C 0.1358(2) 0.05206(13) 0.23696(12) 0.0327(6) Uani 1 1 d .
H18 H 0.1840 0.0541 0.2077 0.039 Uiso 1 1 calc R
C19 C 0.0334(2) 0.02947(14) 0.21891(12) 0.0322(6) Uani 1 1 d .
C20 C -0.0379(2) 0.02714(14) 0.26237(12) 0.0345(6) Uani 1 1 d .
H20 H -0.1097 0.0134 0.2500 0.041 Uiso 1 1 calc R
C21 C -0.0058(2) 0.04444(13) 0.32290(12) 0.0320(6) Uani 1 1 d .
C22 C 0.0996(2) 0.06633(14) 0.33953(12) 0.0314(6) Uani 1 1 d .
H22 H 0.1231 0.0776 0.3809 0.038 Uiso 1 1 calc R
C23 C -0.0036(2) 0.00637(16) 0.15304(13) 0.0405(7) Uani 1 1 d .
C24 C -0.0658(4) -0.0666(2) 0.15187(18) 0.0855(15) Uani 1 1 d .
H24A H -0.0211 -0.1053 0.1733 0.128 Uiso 1 1 calc R
H24B H -0.0867 -0.0820 0.1097 0.128 Uiso 1 1 calc R
H24C H -0.1293 -0.0593 0.1719 0.128 Uiso 1 1 calc R
C25 C 0.0899(3) -0.0097(2) 0.11744(15) 0.0632(10) Uani 1 1 d .
H25A H 0.1332 -0.0501 0.1373 0.095 Uiso 1 1 calc R
H25B H 0.1335 0.0352 0.1165 0.095 Uiso 1 1 calc R
H25C H 0.0627 -0.0245 0.0759 0.095 Uiso 1 1 calc R
C26 C -0.0679(5) 0.0691(3) 0.12072(18) 0.116(2) Uani 1 1 d .
H26A H -0.0249 0.1146 0.1227 0.174 Uiso 1 1 calc R
H26B H -0.1315 0.0779 0.1405 0.174 Uiso 1 1 calc R
H26C H -0.0890 0.0554 0.0782 0.174 Uiso 1 1 calc R
C27 C -0.0790(2) 0.03502(15) 0.37228(12) 0.0348(6) Uani 1 1 d .
C28 C -0.1964(2) 0.03588(17) 0.34644(14) 0.0442(7) Uani 1 1 d .
H28A H -0.2397 0.0297 0.3795 0.066 Uiso 1 1 calc R
H28B H -0.2110 -0.0050 0.3173 0.066 Uiso 1 1 calc R
H28C H -0.2137 0.0835 0.3259 0.066 Uiso 1 1 calc R
C29 C -0.0526(3) -0.04055(17) 0.40358(15) 0.0508(8) Uani 1 1 d .
H29A H 0.0226 -0.0416 0.4203 0.076 Uiso 1 1 calc R
H29B H -0.0673 -0.0808 0.3739 0.076 Uiso 1 1 calc R
H29C H -0.0962 -0.0473 0.4365 0.076 Uiso 1 1 calc R
C30 C -0.0625(3) 0.09810(18) 0.41975(14) 0.0523(9) Uani 1 1 d .
H30A H 0.0122 0.0995 0.4375 0.078 Uiso 1 1 calc R
H30B H -0.1071 0.0889 0.4518 0.078 Uiso 1 1 calc R
H30C H -0.0821 0.1459 0.4001 0.078 Uiso 1 1 calc R
C31 C 0.5723(2) 0.20876(13) 0.34768(11) 0.0282(6) Uani 1 1 d .
C32 C 0.6107(2) 0.23606(14) 0.40504(12) 0.0321(6) Uani 1 1 d .
H32 H 0.5705 0.2285 0.4377 0.039 Uiso 1 1 calc R
C33 C 0.7069(2) 0.27419(14) 0.41554(11) 0.0314(6) Uani 1 1 d .
C34 C 0.7656(2) 0.28306(14) 0.36723(11) 0.0324(6) Uani 1 1 d .
H34 H 0.8313 0.3090 0.3738 0.039 Uiso 1 1 calc R
C35 C 0.7309(2) 0.25502(14) 0.30958(11) 0.0297(6) Uani 1 1 d .
C36 C 0.6344(2) 0.21883(13) 0.30037(11) 0.0282(6) Uani 1 1 d .
H36 H 0.6093 0.2002 0.2611 0.034 Uiso 1 1 calc R
C37 C 0.7474(2) 0.30312(16) 0.47965(12) 0.0381(7) Uani 1 1 d .
C38 C 0.8140(3) 0.24110(18) 0.51405(13) 0.0499(8) Uani 1 1 d .
H38A H 0.8728 0.2276 0.4917 0.075 Uiso 1 1 calc R
H38B H 0.7692 0.1973 0.5177 0.075 Uiso 1 1 calc R
H38C H 0.8423 0.2589 0.5546 0.075 Uiso 1 1 calc R
C39 C 0.6560(3) 0.32285(18) 0.51576(13) 0.0475(8) Uani 1 1 d .
H39A H 0.6104 0.2791 0.5179 0.071 Uiso 1 1 calc R
H39B H 0.6143 0.3638 0.4955 0.071 Uiso 1 1 calc R
H39C H 0.6851 0.3382 0.5569 0.071 Uiso 1 1 calc R
C40 C 0.8159(3) 0.37338(18) 0.47775(14) 0.0505(8) Uani 1 1 d .
H40A H 0.8753 0.3629 0.4550 0.076 Uiso 1 1 calc R
H40B H 0.8434 0.3883 0.5193 0.076 Uiso 1 1 calc R
H40C H 0.7726 0.4138 0.4578 0.076 Uiso 1 1 calc R
C41 C 0.7952(2) 0.27101(14) 0.25668(12) 0.0321(6) Uani 1 1 d .
C42 C 0.9137(3) 0.2580(2) 0.27567(14) 0.0505(8) Uani 1 1 d .
H42A H 0.9381 0.2890 0.3110 0.076 Uiso 1 1 calc R
H42B H 0.9529 0.2712 0.2420 0.076 Uiso 1 1 calc R
H42C H 0.9259 0.2053 0.2861 0.076 Uiso 1 1 calc R
C43 C 0.7757(3) 0.35279(15) 0.23827(13) 0.0434(8) Uani 1 1 d .
H43A H 0.6996 0.3608 0.2261 0.065 Uiso 1 1 calc R
H43B H 0.8145 0.3647 0.2041 0.065 Uiso 1 1 calc R
H43C H 0.8004 0.3852 0.2728 0.065 Uiso 1 1 calc R
C44 C 0.7605(3) 0.22171(17) 0.20155(13) 0.0471(8) Uani 1 1 d .
H44A H 0.6846 0.2290 0.1883 0.071 Uiso 1 1 calc R
H44B H 0.7737 0.1693 0.2125 0.071 Uiso 1 1 calc R
H44C H 0.8009 0.2352 0.1684 0.071 Uiso 1 1 calc R
C45 C 0.5031(2) -0.00933(15) 0.28719(12) 0.0364(6) Uani 1 1 d .
H45A H 0.5719 -0.0040 0.3134 0.044 Uiso 1 1 calc R
H45B H 0.4609 -0.0512 0.3005 0.044 Uiso 1 1 calc R
C46 C 0.5104(2) -0.00799(14) 0.22244(13) 0.0364(7) Uani 1 1 d .
C47 C 0.5921(2) 0.03232(16) 0.19932(14) 0.0419(7) Uani 1 1 d .
H47 H 0.6483 0.0529 0.2267 0.050 Uiso 1 1 calc R
C48 C 0.5915(3) 0.0423(2) 0.13745(15) 0.0559(9) Uani 1 1 d .
H48 H 0.6476 0.0691 0.1229 0.067 Uiso 1 1 calc R
C49 C 0.5109(4) 0.0139(2) 0.09703(15) 0.0653(12) Uani 1 1 d .
H49 H 0.5114 0.0207 0.0546 0.078 Uiso 1 1 calc R
C50 C 0.4292(3) -0.02448(19) 0.11807(16) 0.0625(10) Uani 1 1 d .
H50 H 0.3731 -0.0439 0.0900 0.075 Uiso 1 1 calc R
C51 C 0.4283(3) -0.03506(16) 0.17985(14) 0.0474(8) Uani 1 1 d .
H51 H 0.3708 -0.0611 0.1936 0.057 Uiso 1 1 calc R
C52 C 0.3726(2) 0.15321(14) 0.17558(12) 0.0350(6) Uani 1 1 d .
H52A H 0.4373 0.1560 0.1551 0.042 Uiso 1 1 calc R
H52B H 0.3188 0.1233 0.1499 0.042 Uiso 1 1 calc R
C53 C 0.3312(2) 0.22916(14) 0.18436(11) 0.0307(6) Uani 1 1 d .
C54 C 0.2259(2) 0.24244(14) 0.19138(12) 0.0349(6) Uani 1 1 d .
H54 H 0.1776 0.2018 0.1891 0.042 Uiso 1 1 calc R
C55 C 0.1896(2) 0.31359(15) 0.20164(14) 0.0419(7) Uani 1 1 d .
H55 H 0.1173 0.3209 0.2069 0.050 Uiso 1 1 calc R
C56 C 0.2568(3) 0.37355(16) 0.20435(14) 0.0429(7) Uani 1 1 d .
H56 H 0.2313 0.4223 0.2107 0.052 Uiso 1 1 calc R
C57 C 0.3619(3) 0.36212(16) 0.19775(14) 0.0436(8) Uani 1 1 d .
H57 H 0.4095 0.4032 0.2000 0.052 Uiso 1 1 calc R
C58 C 0.3984(2) 0.29132(15) 0.18794(12) 0.0359(6) Uani 1 1 d .
H58 H 0.4711 0.2845 0.1835 0.043 Uiso 1 1 calc R

loop_
_atom_site_aniso_label
_atom_site_aniso_U_11
_atom_site_aniso_U_22
_atom_site_aniso_U_33
_atom_site_aniso_U_23
_atom_site_aniso_U_13
_atom_site_aniso_U_12
Zr1 0.03545(16) 0.01969(12) 0.02980(15) -0.00064(10) 0.00051(10) -0.00161(11)
N1 0.0345(13) 0.0223(10) 0.0307(11) -0.0025(9) -0.0046(10) -0.0042(10)
N2 0.0332(13) 0.0234(11) 0.0288(11) 0.0002(8) -0.0001(10) -0.0045(9)
C1 0.0379(17) 0.0336(14) 0.0360(16) -0.0095(12) 0.0023(13) -0.0030(12)
C2 0.0397(17) 0.0391(16) 0.0322(15) -0.0030(12) 0.0055(13) -0.0071(13)
C3 0.051(2) 0.0329(15) 0.0376(16) 0.0020(12) 0.0040(14) -0.0019(14)
C4 0.050(2) 0.0285(15) 0.0368(16) 0.0068(11) 0.0004(15) 0.0008(12)
C5 0.053(2) 0.055(2) 0.0420(18) 0.0036(15) 0.0062(16) -0.0062(17)
C6 0.057(2) 0.073(2) 0.0344(18) -0.0028(16) 0.0078(17) -0.0035(19)
C7 0.069(3) 0.0476(19) 0.0402(18) 0.0022(14) 0.0090(18) 0.0021(17)
C8 0.050(2) 0.0370(16) 0.0484(19) 0.0064(14) 0.0021(16) -0.0007(14)
C9 0.055(2) 0.0327(15) 0.0396(16) 0.0072(13) 0.0095(15) 0.0043(14)
C10 0.049(2) 0.0317(15) 0.0465(17) 0.0055(13) 0.0046(15) 0.0015(13)
C11 0.0436(18) 0.0292(14) 0.0358(15) -0.0013(11) 0.0043(14) 0.0045(12)
C12 0.044(2) 0.0336(16) 0.067(2) -0.0132(15) 0.0044(17) 0.0015(14)
C13 0.049(2) 0.046(2) 0.068(2) -0.0093(17) 0.0090(19) -0.0031(16)
C14 0.060(2) 0.056(2) 0.052(2) -0.0104(16) 0.0146(19) -0.0095(18)
C15 0.054(2) 0.054(2) 0.0453(19) -0.0114(15) 0.0023(17) 0.0035(17)
C16 0.0413(19) 0.0459(19) 0.068(2) -0.0031(16) -0.0002(17) -0.0032(15)
C17 0.0363(16) 0.0163(11) 0.0371(15) -0.0006(10) -0.0010(13) 0.0008(11)
C18 0.0402(16) 0.0188(12) 0.0382(15) -0.0010(11) 0.0014(13) -0.0012(11)
C19 0.0393(17) 0.0215(13) 0.0336(14) 0.0013(10) -0.0032(13) -0.0018(11)
C20 0.0350(16) 0.0229(13) 0.0437(16) -0.0001(11) -0.0023(13) -0.0012(11)
C21 0.0320(15) 0.0193(12) 0.0427(16) -0.0019(11) -0.0035(13) -0.0028(11)
C22 0.0362(16) 0.0219(13) 0.0356(15) 0.0005(11) 0.0024(13) -0.0002(11)
C23 0.0441(18) 0.0373(16) 0.0372(16) -0.0068(12) -0.0055(14) -0.0042(14)
C24 0.109(4) 0.090(3) 0.061(2) -0.038(2) 0.023(3) -0.059(3)
C25 0.066(3) 0.075(3) 0.046(2) -0.0164(17) -0.0013(19) -0.012(2)
C26 0.170(5) 0.114(4) 0.050(3) -0.019(2) -0.038(3) 0.090(4)
C27 0.0337(16) 0.0305(14) 0.0400(16) -0.0016(12) 0.0033(13) -0.0031(12)
C28 0.0414(19) 0.0404(17) 0.0511(19) -0.0046(14) 0.0075(15) -0.0004(14)
C29 0.050(2) 0.0439(19) 0.060(2) 0.0165(15) 0.0135(17) 0.0033(15)
C30 0.056(2) 0.056(2) 0.0458(18) -0.0157(16) 0.0102(16) -0.0142(17)
C31 0.0331(15) 0.0224(12) 0.0281(13) 0.0020(10) 0.0007(11) -0.0015(11)
C32 0.0402(17) 0.0262(13) 0.0296(14) 0.0012(10) 0.0034(13) -0.0057(11)
C33 0.0372(16) 0.0259(13) 0.0297(14) 0.0005(10) -0.0015(12) -0.0034(11)
C34 0.0335(16) 0.0278(14) 0.0350(15) -0.0023(11) 0.0012(12) -0.0063(11)
C35 0.0317(15) 0.0228(12) 0.0344(14) 0.0037(10) 0.0035(12) 0.0028(11)
C36 0.0371(16) 0.0202(12) 0.0261(13) -0.0005(10) -0.0006(12) -0.0002(11)
C37 0.0431(18) 0.0387(16) 0.0306(15) -0.0053(12) -0.0019(13) -0.0077(13)
C38 0.055(2) 0.058(2) 0.0338(16) -0.0064(14) -0.0067(15) 0.0084(17)
C39 0.051(2) 0.054(2) 0.0358(17) -0.0143(14) -0.0003(15) -0.0050(16)
C40 0.054(2) 0.0494(19) 0.0473(19) -0.0134(15) 0.0015(16) -0.0191(16)
C41 0.0372(16) 0.0271(13) 0.0320(14) 0.0004(11) 0.0052(13) -0.0036(11)
C42 0.044(2) 0.066(2) 0.0423(18) 0.0122(16) 0.0086(16) 0.0036(17)
C43 0.059(2) 0.0318(15) 0.0419(17) 0.0076(13) 0.0151(16) -0.0014(14)
C44 0.058(2) 0.0431(18) 0.0429(17) -0.0116(13) 0.0185(16) -0.0142(15)
C45 0.0389(17) 0.0290(14) 0.0400(16) 0.0054(12) 0.0005(13) 0.0018(12)
C46 0.0412(17) 0.0210(13) 0.0452(17) -0.0018(11) -0.0008(14) 0.0060(12)
C47 0.0411(19) 0.0379(16) 0.0460(18) 0.0047(13) 0.0030(15) 0.0068(13)
C48 0.063(2) 0.058(2) 0.049(2) 0.0101(17) 0.0137(19) 0.0199(19)
C49 0.103(3) 0.058(2) 0.0346(19) -0.0021(16) 0.007(2) 0.037(2)
C50 0.078(3) 0.051(2) 0.052(2) -0.0181(17) -0.017(2) 0.0153(19)
C51 0.053(2) 0.0348(16) 0.0509(19) -0.0046(14) -0.0074(16) 0.0050(14)
C52 0.0468(18) 0.0221(13) 0.0349(15) -0.0024(11) 0.0002(13) 0.0059(12)
C53 0.0433(17) 0.0220(13) 0.0254(13) -0.0002(10) -0.0008(12) 0.0031(11)
C54 0.0399(17) 0.0233(13) 0.0396(15) 0.0042(11) -0.0022(13) -0.0017(12)
C55 0.0381(18) 0.0307(15) 0.0564(19) 0.0043(13) 0.0038(15) 0.0026(13)
C56 0.049(2) 0.0236(14) 0.056(2) -0.0007(13) 0.0069(16) 0.0049(13)
C57 0.049(2) 0.0255(15) 0.0555(19) 0.0004(13) 0.0040(16) -0.0076(13)
C58 0.0383(17) 0.0280(14) 0.0416(16) 0.0029(12) 0.0056(13) 0.0032(12)

loop_
_atom_type_symbol
_atom_type_description
_atom_type_scat_dispersion_real
_atom_type_scat_dispersion_imag
_atom_type_scat_source
C C 0.0033 0.0016 'International Tables Vol C Tables 4.2.6.8 and 6.1.1.4'
H H 0.0000 0.0000 'International Tables Vol C Tables 4.2.6.8 and 6.1.1.4'
N N 0.0061 0.0033 'International Tables Vol C Tables 4.2.6.8 and 6.1.1.4'
Zr Zr -2.9673 0.5597 'International Tables Vol C Tables 4.2.6.8 and 6.1.1.4'

loop_
_geom_angle_atom_site_label_1
_geom_angle_atom_site_label_2
_geom_angle_atom_site_label_3
_geom_angle
N2 Zr1 N1 88.43(8)
N2 Zr1 C45 105.53(10)
N1 Zr1 C45 109.20(9)
N2 Zr1 C52 113.64(9)
N1 Zr1 C52 109.48(10)
C45 Zr1 C52 124.58(9)
N2 Zr1 C46 126.09(9)
N1 Zr1 C46 129.40(8)
C45 Zr1 C46 34.03(9)
C52 Zr1 C46 90.56(9)
N2 Zr1 C1 59.39(8)
N1 Zr1 C1 30.98(8)
C45 Zr1 C1 104.70(9)
C52 Zr1 C1 128.45(9)
C46 Zr1 C1 137.22(8)
N2 Zr1 C2 29.79(8)
N1 Zr1 C2 58.67(8)
C45 Zr1 C2 114.20(9)
C52 Zr1 C2 119.42(9)
C46 Zr1 C2 145.95(9)
C1 Zr1 C2 30.97(7)
C17 N1 C1 117.6(2)
C17 N1 Zr1 137.89(17)
C1 N1 Zr1 104.42(16)
C31 N2 C2 117.5(2)
C31 N2 Zr1 135.04(16)
C2 N2 Zr1 107.39(16)
N1 C1 C2 112.4(2)
N1 C1 C3 111.2(2)
C2 C1 C3 109.9(2)
N1 C1 Zr1 44.60(11)
C2 C1 Zr1 75.99(14)
C3 C1 Zr1 102.27(16)
N1 C1 H1 107.7
C2 C1 H1 107.7
C3 C1 H1 107.7
Zr1 C1 H1 145.9
N2 C2 C1 112.6(2)
N2 C2 C10 110.2(2)
C1 C2 C10 110.3(2)
N2 C2 Zr1 42.82(11)
C1 C2 Zr1 73.04(14)
C10 C2 Zr1 111.05(18)
N2 C2 H2 107.9
C1 C2 H2 107.9
C10 C2 H2 107.9
Zr1 C2 H2 137.8
C4 C3 C1 110.5(2)
C4 C3 H3A 109.6
C1 C3 H3A 109.6
C4 C3 H3B 109.6
C1 C3 H3B 109.6
H3A C3 H3B 108.1
C9 C4 C5 118.1(3)
C9 C4 C3 122.1(3)
C5 C4 C3 119.5(3)
C6 C5 C4 120.0(3)
C6 C5 H5 120.0
C4 C5 H5 120.0
C7 C6 C5 120.5(3)
C7 C6 H6 119.8
C5 C6 H6 119.8
C6 C7 C8 120.3(3)
C6 C7 H7 119.8
C8 C7 H7 119.8
C7 C8 C9 118.4(3)
C7 C8 H8 120.8
C9 C8 H8 120.8
C4 C9 C8 122.7(3)
C4 C9 H9 118.7
C8 C9 H9 118.7
C11 C10 C2 111.3(2)
C11 C10 H10A 109.4
C2 C10 H10A 109.4
C11 C10 H10B 109.4
C2 C10 H10B 109.4
H10A C10 H10B 108.0
C12 C11 C16 118.0(3)
C12 C11 C10 121.2(3)
C16 C11 C10 120.8(3)
C13 C12 C11 122.0(3)
C13 C12 H12 119.0
C11 C12 H12 119.0
C12 C13 C14 120.3(3)
C12 C13 H13 119.8
C14 C13 H13 119.8
C13 C14 C15 120.7(3)
C13 C14 H14 119.7
C15 C14 H14 119.7
C14 C15 C16 117.4(3)
C14 C15 H15 121.3
C16 C15 H15 121.3
C11 C16 C15 121.5(3)
C11 C16 H16 119.3
C15 C16 H16 119.3
C22 C17 C18 117.7(3)
C22 C17 N1 124.4(2)
C18 C17 N1 117.9(2)
C19 C18 C17 122.1(3)
C19 C18 H18 118.9
C17 C18 H18 118.9
C18 C19 C20 118.6(3)
C18 C19 C23 121.3(2)
C20 C19 C23 120.1(3)
C21 C20 C19 121.5(3)
C21 C20 H20 119.3
C19 C20 H20 119.3
C20 C21 C22 118.1(3)
C20 C21 C27 122.4(2)
C22 C21 C27 119.3(2)
C17 C22 C21 122.0(3)
C17 C22 H22 119.0
C21 C22 H22 119.0
C26 C23 C24 112.4(4)
C26 C23 C19 109.3(3)
C24 C23 C19 110.0(2)
C26 C23 C25 107.5(3)
C24 C23 C25 105.2(3)
C19 C23 C25 112.3(3)
C23 C24 H24A 109.5
C23 C24 H24B 109.5
H24A C24 H24B 109.5
C23 C24 H24C 109.5
H24A C24 H24C 109.5
H24B C24 H24C 109.5
C23 C25 H25A 109.5
C23 C25 H25B 109.5
H25A C25 H25B 109.5
C23 C25 H25C 109.5
H25A C25 H25C 109.5
H25B C25 H25C 109.5
C23 C26 H26A 109.5
C23 C26 H26B 109.5
H26A C26 H26B 109.5
C23 C26 H26C 109.5
H26A C26 H26C 109.5
H26B C26 H26C 109.5
C28 C27 C21 112.5(2)
C28 C27 C29 108.9(2)
C21 C27 C29 107.6(2)
C28 C27 C30 106.8(2)
C21 C27 C30 111.5(2)
C29 C27 C30 109.5(3)
C27 C28 H28A 109.5
C27 C28 H28B 109.5
H28A C28 H28B 109.5
C27 C28 H28C 109.5
H28A C28 H28C 109.5
H28B C28 H28C 109.5
C27 C29 H29A 109.5
C27 C29 H29B 109.5
H29A C29 H29B 109.5
C27 C29 H29C 109.5
H29A C29 H29C 109.5
H29B C29 H29C 109.5
C27 C30 H30A 109.5
C27 C30 H30B 109.5
H30A C30 H30B 109.5
C27 C30 H30C 109.5
H30A C30 H30C 109.5
H30B C30 H30C 109.5
C32 C31 C36 118.3(2)
C32 C31 N2 123.3(2)
C36 C31 N2 118.4(2)
C31 C32 C33 121.4(2)
C31 C32 H32 119.3
C33 C32 H32 119.3
C34 C33 C32 118.2(2)
C34 C33 C37 121.7(2)
C32 C33 C37 120.1(2)
C33 C34 C35 122.0(2)
C33 C34 H34 119.0
C35 C34 H34 119.0
C36 C35 C34 118.4(2)
C36 C35 C41 121.6(2)
C34 C35 C41 119.8(2)
C35 C36 C31 121.6(2)
C35 C36 H36 119.2
C31 C36 H36 119.2
C40 C37 C39 107.1(2)
C40 C37 C38 109.3(3)
C39 C37 C38 108.2(2)
C40 C37 C33 112.0(2)
C39 C37 C33 112.0(2)
C38 C37 C33 108.2(2)
C37 C38 H38A 109.5
C37 C38 H38B 109.5
H38A C38 H38B 109.5
C37 C38 H38C 109.5
H38A C38 H38C 109.5
H38B C38 H38C 109.5
C37 C39 H39A 109.5
C37 C39 H39B 109.5
H39A C39 H39B 109.5
C37 C39 H39C 109.5
H39A C39 H39C 109.5
H39B C39 H39C 109.5
C37 C40 H40A 109.5
C37 C40 H40B 109.5
H40A C40 H40B 109.5
C37 C40 H40C 109.5
H40A C40 H40C 109.5
H40B C40 H40C 109.5
C42 C41 C44 107.7(2)
C42 C41 C43 109.9(2)
C44 C41 C43 108.6(2)
C42 C41 C35 111.2(2)
C44 C41 C35 112.1(2)
C43 C41 C35 107.3(2)
C41 C42 H42A 109.5
C41 C42 H42B 109.5
H42A C42 H42B 109.5
C41 C42 H42C 109.5
H42A C42 H42C 109.5
H42B C42 H42C 109.5
C41 C43 H43A 109.5
C41 C43 H43B 109.5
H43A C43 H43B 109.5
C41 C43 H43C 109.5
H43A C43 H43C 109.5
H43B C43 H43C 109.5
C41 C44 H44A 109.5
C41 C44 H44B 109.5
H44A C44 H44B 109.5
C41 C44 H44C 109.5
H44A C44 H44C 109.5
H44B C44 H44C 109.5
C46 C45 Zr1 84.76(16)
C46 C45 H45A 114.5
Zr1 C45 H45A 114.5
C46 C45 H45B 114.5
Zr1 C45 H45B 114.5
H45A C45 H45B 111.6
C51 C46 C47 116.7(3)
C51 C46 C45 121.6(3)
C47 C46 C45 120.8(3)
C51 C46 Zr1 99.72(19)
C47 C46 Zr1 100.63(17)
C45 C46 Zr1 61.21(14)
C48 C47 C46 121.1(3)
C48 C47 H47 119.5
C46 C47 H47 119.5
C49 C48 C47 120.7(3)
C49 C48 H48 119.7
C47 C48 H48 119.7
C48 C49 C50 119.7(3)
C48 C49 H49 120.1
C50 C49 H49 120.1
C49 C50 C51 120.5(4)
C49 C50 H50 119.7
C51 C50 H50 119.7
C50 C51 C46 121.3(3)
C50 C51 H51 119.4
C46 C51 H51 119.4
C53 C52 Zr1 108.00(16)
C53 C52 H52A 110.1
Zr1 C52 H52A 110.1
C53 C52 H52B 110.1
Zr1 C52 H52B 110.1
H52A C52 H52B 108.4
C54 C53 C58 116.5(2)
C54 C53 C52 122.4(3)
C58 C53 C52 121.0(3)
C55 C54 C53 121.5(3)
C55 C54 H54 119.2
C53 C54 H54 119.2
C56 C55 C54 120.7(3)
C56 C55 H55 119.6
C54 C55 H55 119.6
C55 C56 C57 119.1(3)
C55 C56 H56 120.5
C57 C56 H56 120.5
C56 C57 C58 120.3(3)
C56 C57 H57 119.9
C58 C57 H57 119.9
C57 C58 C53 121.8(3)
C57 C58 H58 119.1
C53 C58 H58 119.1

loop_
_geom_bond_atom_site_label_1
_geom_bond_atom_site_label_2
_geom_bond_distance
Zr1 N2 2.037(2)
Zr1 N1 2.044(2)
Zr1 C45 2.275(3)
Zr1 C52 2.289(3)
Zr1 C46 2.585(3)
Zr1 C1 2.819(3)
Zr1 C2 2.859(3)
N1 C17 1.404(3)
N1 C1 1.498(3)
N2 C31 1.406(3)
N2 C2 1.488(3)
C1 C2 1.516(4)
C1 C3 1.573(4)
C1 H1 1.0000
C2 C10 1.582(4)
C2 H2 1.0000
C3 C4 1.500(4)
C3 H3A 0.9900
C3 H3B 0.9900
C4 C9 1.371(4)
C4 C5 1.397(4)
C5 C6 1.387(4)
C5 H5 0.9500
C6 C7 1.378(5)
C6 H6 0.9500
C7 C8 1.380(4)
C7 H7 0.9500
C8 C9 1.386(4)
C8 H8 0.9500
C9 H9 0.9500
C10 C11 1.503(4)
C10 H10A 0.9900
C10 H10B 0.9900
C11 C12 1.366(4)
C11 C16 1.392(4)
C12 C13 1.365(4)
C12 H12 0.9500
C13 C14 1.376(5)
C13 H13 0.9500
C14 C15 1.387(5)
C14 H14 0.9500
C15 C16 1.419(4)
C15 H15 0.9500
C16 H16 0.9500
C17 C22 1.397(4)
C17 C18 1.401(4)
C18 C19 1.372(4)
C18 H18 0.9500
C19 C20 1.407(4)
C19 C23 1.534(4)
C20 C21 1.388(4)
C20 H20 0.9500
C21 C22 1.398(4)
C21 C27 1.537(4)
C22 H22 0.9500
C23 C26 1.516(5)
C23 C24 1.528(4)
C23 C25 1.537(4)
C24 H24A 0.9800
C24 H24B 0.9800
C24 H24C 0.9800
C25 H25A 0.9800
C25 H25B 0.9800
C25 H25C 0.9800
C26 H26A 0.9800
C26 H26B 0.9800
C26 H26C 0.9800
C27 C28 1.527(4)
C27 C29 1.540(4)
C27 C30 1.542(4)
C28 H28A 0.9800
C28 H28B 0.9800
C28 H28C 0.9800
C29 H29A 0.9800
C29 H29B 0.9800
C29 H29C 0.9800
C30 H30A 0.9800
C30 H30B 0.9800
C30 H30C 0.9800
C31 C32 1.393(4)
C31 C36 1.405(3)
C32 C33 1.394(4)
C32 H32 0.9500
C33 C34 1.393(3)
C33 C37 1.540(4)
C34 C35 1.393(4)
C34 H34 0.9500
C35 C36 1.380(4)
C35 C41 1.542(3)
C36 H36 0.9500
C37 C40 1.535(4)
C37 C39 1.535(4)
C37 C38 1.539(4)
C38 H38A 0.9800
C38 H38B 0.9800
C38 H38C 0.9800
C39 H39A 0.9800
C39 H39B 0.9800
C39 H39C 0.9800
C40 H40A 0.9800
C40 H40B 0.9800
C40 H40C 0.9800
C41 C42 1.527(4)
C41 C44 1.528(4)
C41 C43 1.535(4)
C42 H42A 0.9800
C42 H42B 0.9800
C42 H42C 0.9800
C43 H43A 0.9800
C43 H43B 0.9800
C43 H43C 0.9800
C44 H44A 0.9800
C44 H44B 0.9800
C44 H44C 0.9800
C45 C46 1.453(4)
C45 H45A 0.9900
C45 H45B 0.9900
C46 C51 1.402(4)
C46 C47 1.415(4)
C47 C48 1.384(4)
C47 H47 0.9500
C48 C49 1.369(5)
C48 H48 0.9500
C49 C50 1.377(5)
C49 H49 0.9500
C50 C51 1.387(4)
C50 H50 0.9500
C51 H51 0.9500
C52 C53 1.482(3)
C52 H52A 0.9900
C52 H52B 0.9900
C53 C54 1.387(4)
C53 C58 1.400(4)
C54 C55 1.386(4)
C54 H54 0.9500
C55 C56 1.370(4)
C55 H55 0.9500
C56 C57 1.378(4)
C56 H56 0.9500
C57 C58 1.379(4)
C57 H57 0.9500
C58 H58 0.9500

loop_
_geom_torsion_atom_site_label_1
_geom_torsion_atom_site_label_2
_geom_torsion_atom_site_label_3
_geom_torsion_atom_site_label_4
_geom_torsion
N2 Zr1 N1 C17 164.2(3)
C45 Zr1 N1 C17 -89.9(3)
C52 Zr1 N1 C17 49.6(3)
C46 Zr1 N1 C17 -58.1(3)
C1 Zr1 N1 C17 -176.6(3)
C2 Zr1 N1 C17 162.8(3)
N2 Zr1 N1 C1 -19.25(16)
C45 Zr1 N1 C1 86.66(17)
C52 Zr1 N1 C1 -133.81(16)
C46 Zr1 N1 C1 118.49(16)
C2 Zr1 N1 C1 -20.56(15)
N1 Zr1 N2 C31 179.8(2)
C45 Zr1 N2 C31 70.3(2)
C52 Zr1 N2 C31 -69.6(3)
C46 Zr1 N2 C31 39.8(3)
C1 Zr1 N2 C31 168.4(3)
C2 Zr1 N2 C31 -178.0(3)
N1 Zr1 N2 C2 -2.26(17)
C45 Zr1 N2 C2 -111.76(17)
C52 Zr1 N2 C2 108.36(17)
C46 Zr1 N2 C2 -142.24(16)
C1 Zr1 N2 C2 -13.63(15)
C17 N1 C1 C2 -144.9(2)
Zr1 N1 C1 C2 37.7(3)
C17 N1 C1 C3 91.4(3)
Zr1 N1 C1 C3 -86.0(2)
C17 N1 C1 Zr1 177.4(3)
N2 Zr1 C1 N1 157.49(18)
C45 Zr1 C1 N1 -102.93(17)
C52 Zr1 C1 N1 60.31(19)
C46 Zr1 C1 N1 -90.90(19)
C2 Zr1 C1 N1 144.3(3)
N2 Zr1 C1 C2 13.15(15)
N1 Zr1 C1 C2 -144.3(3)
C45 Zr1 C1 C2 112.73(17)
C52 Zr1 C1 C2 -84.03(19)
C46 Zr1 C1 C2 124.76(18)
N2 Zr1 C1 C3 -94.63(19)
N1 Zr1 C1 C3 107.9(2)
C45 Zr1 C1 C3 5.0(2)
C52 Zr1 C1 C3 168.19(17)
C46 Zr1 C1 C3 17.0(2)
C2 Zr1 C1 C3 -107.8(2)
C31 N2 C2 C1 -157.5(2)
Zr1 N2 C2 C1 24.1(3)
C31 N2 C2 C10 78.9(3)
Zr1 N2 C2 C10 -99.5(2)
C31 N2 C2 Zr1 178.4(3)
N1 C1 C2 N2 -43.1(3)
C3 C1 C2 N2 81.3(3)
Zr1 C1 C2 N2 -16.86(19)
N1 C1 C2 C10 80.4(3)
C3 C1 C2 C10 -155.1(2)
Zr1 C1 C2 C10 106.7(2)
N1 C1 C2 Zr1 -26.28(18)
C3 C1 C2 Zr1 98.19(19)
N1 Zr1 C2 N2 177.36(19)
C45 Zr1 C2 N2 78.81(18)
C52 Zr1 C2 N2 -86.63(19)
C46 Zr1 C2 N2 62.1(2)
C1 Zr1 C2 N2 156.8(3)
N2 Zr1 C2 C1 -156.8(3)
N1 Zr1 C2 C1 20.57(15)
C45 Zr1 C2 C1 -77.98(18)
C52 Zr1 C2 C1 116.58(17)
C46 Zr1 C2 C1 -94.7(2)
N2 Zr1 C2 C10 97.5(2)
N1 Zr1 C2 C10 -85.2(2)
C45 Zr1 C2 C10 176.28(18)
C52 Zr1 C2 C10 10.8(2)
C46 Zr1 C2 C10 159.60(18)
C1 Zr1 C2 C10 -105.7(3)
N1 C1 C3 C4 -175.2(2)
C2 C1 C3 C4 59.7(3)
Zr1 C1 C3 C4 139.0(2)
C1 C3 C4 C9 -104.7(3)
C1 C3 C4 C5 68.9(3)
C9 C4 C5 C6 1.0(4)
C3 C4 C5 C6 -172.8(3)
C4 C5 C6 C7 0.0(5)
C5 C6 C7 C8 -1.5(5)
C6 C7 C8 C9 2.0(5)
C5 C4 C9 C8 -0.5(4)
C3 C4 C9 C8 173.2(3)
C7 C8 C9 C4 -1.0(4)
N2 C2 C10 C11 -171.6(2)
C1 C2 C10 C11 63.5(3)
Zr1 C2 C10 C11 142.5(2)
C2 C10 C11 C12 -100.8(3)
C2 C10 C11 C16 77.4(3)
C16 C11 C12 C13 -3.2(5)
C10 C11 C12 C13 175.1(3)
C11 C12 C13 C14 0.2(5)
C12 C13 C14 C15 2.4(5)
C13 C14 C15 C16 -2.0(5)
C12 C11 C16 C15 3.6(5)
C10 C11 C16 C15 -174.7(3)
C14 C15 C16 C11 -1.1(5)
C1 N1 C17 C22 -6.3(4)
Zr1 N1 C17 C22 169.98(19)
C1 N1 C17 C18 175.3(2)
Zr1 N1 C17 C18 -8.5(4)
C22 C17 C18 C19 2.0(4)
N1 C17 C18 C19 -179.5(2)
C17 C18 C19 C20 0.5(4)
C17 C18 C19 C23 -178.9(2)
C18 C19 C20 C21 -2.4(4)
C23 C19 C20 C21 177.1(2)
C19 C20 C21 C22 1.6(4)
C19 C20 C21 C27 -173.9(2)
C18 C17 C22 C21 -2.8(4)
N1 C17 C22 C21 178.8(2)
C20 C21 C22 C17 1.0(4)
C27 C21 C22 C17 176.7(2)
C18 C19 C23 C26 -102.9(4)
C20 C19 C23 C26 77.6(4)
C18 C19 C23 C24 133.2(3)
C20 C19 C23 C24 -46.2(4)
C18 C19 C23 C25 16.4(4)
C20 C19 C23 C25 -163.1(3)
C20 C21 C27 C28 -22.9(3)
C22 C21 C27 C28 161.6(2)
C20 C21 C27 C29 97.0(3)
C22 C21 C27 C29 -78.5(3)
C20 C21 C27 C30 -142.9(3)
C22 C21 C27 C30 41.6(3)
C2 N2 C31 C32 23.5(4)
Zr1 N2 C31 C32 -158.6(2)
C2 N2 C31 C36 -157.2(2)
Zr1 N2 C31 C36 20.6(4)
C36 C31 C32 C33 1.7(4)
N2 C31 C32 C33 -179.1(2)
C31 C32 C33 C34 -1.5(4)
C31 C32 C33 C37 -179.6(2)
C32 C33 C34 C35 -0.1(4)
C37 C33 C34 C35 178.0(2)
C33 C34 C35 C36 1.3(4)
C33 C34 C35 C41 175.9(2)
C34 C35 C36 C31 -1.1(4)
C41 C35 C36 C31 -175.5(2)
C32 C31 C36 C35 -0.3(4)
N2 C31 C36 C35 -179.7(2)
C34 C33 C37 C40 31.4(4)
C32 C33 C37 C40 -150.5(3)
C34 C33 C37 C39 151.8(3)
C32 C33 C37 C39 -30.1(4)
C34 C33 C37 C38 -89.0(3)
C32 C33 C37 C38 89.0(3)
C36 C35 C41 C42 -139.6(3)
C34 C35 C41 C42 46.0(3)
C36 C35 C41 C44 -18.9(4)
C34 C35 C41 C44 166.7(3)
C36 C35 C41 C43 100.2(3)
C34 C35 C41 C43 -74.1(3)
N2 Zr1 C45 C46 -132.92(17)
N1 Zr1 C45 C46 133.26(16)
C52 Zr1 C45 C46 1.3(2)
C1 Zr1 C45 C46 165.35(16)
C2 Zr1 C45 C46 -163.30(16)
Zr1 C45 C46 C51 -83.6(3)
Zr1 C45 C46 C47 85.3(2)
N2 Zr1 C46 C51 -178.30(18)
N1 Zr1 C46 C51 58.0(2)
C45 Zr1 C46 C51 120.9(3)
C52 Zr1 C46 C51 -58.1(2)
C1 Zr1 C46 C51 99.8(2)
C2 Zr1 C46 C51 148.78(18)
N2 Zr1 C46 C47 -58.6(2)
N1 Zr1 C46 C47 177.74(17)
C45 Zr1 C46 C47 -119.4(3)
C52 Zr1 C46 C47 61.7(2)
C1 Zr1 C46 C47 -140.50(18)
C2 Zr1 C46 C47 -91.5(2)
N2 Zr1 C46 C45 60.8(2)
N1 Zr1 C46 C45 -62.9(2)
C52 Zr1 C46 C45 -178.95(18)
C1 Zr1 C46 C45 -21.1(2)
C2 Zr1 C46 C45 27.9(2)
C51 C46 C47 C48 -1.8(4)
C45 C46 C47 C48 -171.2(3)
Zr1 C46 C47 C48 -108.5(3)
C46 C47 C48 C49 0.7(5)
C47 C48 C49 C50 0.4(5)
C48 C49 C50 C51 -0.4(5)
C49 C50 C51 C46 -0.8(5)
C47 C46 C51 C50 1.8(4)
C45 C46 C51 C50 171.1(3)
Zr1 C46 C51 C50 109.0(3)
N2 Zr1 C52 C53 -38.1(2)
N1 Zr1 C52 C53 59.0(2)
C45 Zr1 C52 C53 -169.16(18)
C46 Zr1 C52 C53 -168.4(2)
C1 Zr1 C52 C53 30.6(2)
C2 Zr1 C52 C53 -5.3(2)
Zr1 C52 C53 C54 -83.0(3)
Zr1 C52 C53 C58 94.9(3)
C58 C53 C54 C55 -0.3(4)
C52 C53 C54 C55 177.7(2)
C53 C54 C55 C56 0.9(5)
C54 C55 C56 C57 -1.1(5)
C55 C56 C57 C58 0.7(5)
C56 C57 C58 C53 0.0(5)
C54 C53 C58 C57 -0.2(4)
C52 C53 C58 C57 -178.2(3)
